data_7100517
loop_
_publ_author_name
'Clotilde Policar'
'Francois Bellot'
'Renaud Hardre'
'Giorgio Pelosi'
'Michel Therisod'

_publ_section_title
;
Superoxide Dismutase Activity of Cobalt(II) Complexes
Based on a Sugar Plateform.
;
_journal_name_full 'Chemical Communications'
_journal_paper_doi 10.1039/b508893c
_journal_year 2005
_chemical_formula_sum 'C26 H29 Co F12 N3 O6 P2'
_chemical_formula_weight 828.39
_space_group_IT_number 19
_symmetry_cell_setting orthorhombic
_symmetry_space_group_name_Hall 'P 2ac 2ab'
_symmetry_space_group_name_H-M 'P 21 21 21'
_cell_angle_alpha 90.00
_cell_angle_beta 90.00
_cell_angle_gamma 90.00
_cell_formula_units_Z 4
_cell_length_a 10.1390(10)
_cell_length_b 16.795(2)
_cell_length_c 18.882(3)
_cell_measurement_temperature 298(2)
_cell_volume 3215.3(7)
_diffrn_ambient_temperature 293(2)
_exptl_crystal_density_diffrn 1.711
_cod_database_code 7100517

loop_
_symmetry_equiv_pos_as_xyz
'x, y, z'
'-x+1/2, -y, z+1/2'
'x+1/2, -y+1/2, -z'
'-x, y+1/2, -z+1/2'

loop_
_atom_site_label
_atom_site_type_symbol
_atom_site_fract_x
_atom_site_fract_y
_atom_site_fract_z
_atom_site_U_iso_or_equiv
_atom_site_adp_type
_atom_site_occupancy
_atom_site_symmetry_multiplicity
_atom_site_calc_flag
_atom_site_refinement_flags
_atom_site_disorder_assembly
_atom_site_disorder_group
Co1 Co 0.57113(5) 0.06379(3) 0.27585(3) 0.04519(16) Uani 1 1 d . . .
P1 P 0.39157(14) -0.20311(8) 0.63738(8) 0.0744(4) Uani 1 1 d . . .
P2 P 0.47665(13) 0.12853(8) 0.55109(7) 0.0609(3) Uani 1 1 d . . .
F1 F 0.3989(9) -0.2460(4) 0.7100(3) 0.211(3) Uani 1 1 d . . .
F2 F 0.5174(6) -0.1621(4) 0.6619(4) 0.217(3) Uani 1 1 d . . .
F3 F 0.4693(5) -0.2762(3) 0.6058(3) 0.154(2) Uani 1 1 d . . .
F4 F 0.3087(6) -0.1388(4) 0.6726(4) 0.193(3) Uani 1 1 d . . .
F5 F 0.2648(5) -0.2541(4) 0.6181(4) 0.171(2) Uani 1 1 d . . .
F6 F 0.3866(11) -0.1688(3) 0.5652(3) 0.236(4) Uani 1 1 d . . .
F7 F 0.4347(4) 0.1020(2) 0.47393(16) 0.1048(11) Uani 1 1 d . . .
F8 F 0.5188(3) 0.1553(2) 0.62832(16) 0.0944(10) Uani 1 1 d . . .
F9 F 0.4283(5) 0.0483(2) 0.5816(2) 0.1371(16) Uani 1 1 d . . .
F10 F 0.3400(4) 0.1688(3) 0.5603(3) 0.151(2) Uani 1 1 d . . .
F11 F 0.5392(5) 0.2080(2) 0.5205(2) 0.1311(15) Uani 1 1 d . . .
F12 F 0.6179(4) 0.0889(3) 0.5405(2) 0.1218(14) Uani 1 1 d . . .
O1 O 0.9463(3) 0.01646(18) 0.30875(15) 0.0586(7) Uani 1 1 d . . .
O2 O 0.7445(3) 0.13122(15) 0.31891(15) 0.0483(6) Uani 1 1 d . . .
O3 O 0.6167(3) 0.00662(16) 0.36759(15) 0.0514(7) Uani 1 1 d . . .
O4 O 0.7110(3) -0.01790(16) 0.23557(15) 0.0535(7) Uani 1 1 d . . .
O5 O 0.9561(3) 0.0830(2) 0.46887(16) 0.0658(8) Uani 1 1 d . . .
O6 O 1.1083(3) 0.0353(2) 0.39318(19) 0.0826(11) Uani 1 1 d . . .
N3 N 0.5951(3) 0.1023(2) 0.17322(17) 0.0524(8) Uani 1 1 d . . .
N2 N 0.4156(3) -0.01655(18) 0.28885(18) 0.0512(8) Uani 1 1 d . . .
N1 N 0.4846(3) 0.1676(2) 0.31648(17) 0.0472(8) Uani 1 1 d . . .
C1 C 1.0141(4) 0.0729(3) 0.3499(2) 0.0592(11) Uani 1 1 d . . .
C2 C 0.9249(5) 0.1177(3) 0.4028(2) 0.0547(10) Uani 1 1 d . . .
C3 C 0.7781(4) 0.1021(3) 0.3884(2) 0.0474(10) Uani 1 1 d . . .
C4 C 0.7528(4) 0.0129(3) 0.3902(2) 0.0522(10) Uani 1 1 d . . .
C5 C 0.8485(4) -0.0333(3) 0.3417(3) 0.0571(11) Uani 1 1 d . . .
C6 C 0.7810(4) -0.0738(2) 0.2792(3) 0.0602(11) Uani 1 1 d . . .
H1A H 0.8469 -0.1009 0.2508 0.072 Uiso 1 1 calc R . .
H1B H 0.7198 -0.1135 0.2968 0.072 Uiso 1 1 calc R . .
C19 C 0.7830(5) 0.0130(3) 0.1767(2) 0.0632(12) Uani 1 1 d . . .
H7A H 0.8042 -0.0297 0.1441 0.076 Uiso 1 1 calc R . .
H7B H 0.8649 0.0365 0.1930 0.076 Uiso 1 1 calc R . .
C20 C 0.7026(4) 0.0742(3) 0.1399(2) 0.0527(10) Uani 1 1 d . . .
C21 C 0.7407(5) 0.1025(3) 0.0744(2) 0.0712(14) Uani 1 1 d . . .
H9 H 0.8158 0.0827 0.0523 0.085 Uiso 1 1 calc R . .
C22 C 0.6656(6) 0.1608(3) 0.0423(3) 0.0787(15) Uani 1 1 d . . .
H10 H 0.6910 0.1820 -0.0011 0.094 Uiso 1 1 calc R . .
C23 C 0.5543(6) 0.1868(3) 0.0748(2) 0.0723(14) Uani 1 1 d . . .
H11 H 0.5011 0.2246 0.0529 0.087 Uiso 1 1 calc R . .
C24 C 0.5207(5) 0.1570(3) 0.1398(2) 0.0653(12) Uani 1 1 d . . .
H12 H 0.4441 0.1752 0.1616 0.078 Uiso 1 1 calc R . .
C13 C 0.5356(4) -0.0548(3) 0.3958(2) 0.0582(11) Uani 1 1 d . . .
H13A H 0.5062 -0.0410 0.4432 0.070 Uiso 1 1 calc R . .
H13B H 0.5841 -0.1045 0.3983 0.070 Uiso 1 1 calc R . .
C14 C 0.4188(4) -0.0630(2) 0.3465(2) 0.0527(9) Uani 1 1 d . . .
C15 C 0.3207(5) -0.1177(3) 0.3609(3) 0.0701(13) Uani 1 1 d . . .
H15 H 0.3241 -0.1487 0.4016 0.084 Uiso 1 1 calc R . .
C16 C 0.2184(5) -0.1254(3) 0.3141(3) 0.0775(15) Uani 1 1 d . . .
H16 H 0.1520 -0.1623 0.3228 0.093 Uiso 1 1 calc R . .
C17 C 0.2135(5) -0.0797(3) 0.2552(3) 0.0748(15) Uani 1 1 d . . .
H17 H 0.1443 -0.0848 0.2233 0.090 Uiso 1 1 calc R . .
C18 C 0.3139(4) -0.0249(3) 0.2434(3) 0.0613(12) Uani 1 1 d . . .
H18 H 0.3109 0.0068 0.2031 0.074 Uiso 1 1 calc R . .
C7 C 0.7103(4) 0.2135(3) 0.3162(3) 0.0624(12) Uani 1 1 d . . .
H19A H 0.7282 0.2340 0.2691 0.075 Uiso 1 1 calc R . .
H19B H 0.7647 0.2428 0.3495 0.075 Uiso 1 1 calc R . .
C8 C 0.5679(5) 0.2268(2) 0.3337(2) 0.0520(10) Uani 1 1 d . . .
C9 C 0.5241(6) 0.2955(3) 0.3661(3) 0.0738(14) Uani 1 1 d . . .
H21 H 0.5836 0.3349 0.3795 0.089 Uiso 1 1 calc R . .
C10 C 0.3914(6) 0.3050(3) 0.3784(3) 0.0848(17) Uani 1 1 d . . .
H22 H 0.3598 0.3517 0.3987 0.102 Uiso 1 1 calc R . .
C11 C 0.3051(6) 0.2445(4) 0.3602(3) 0.0796(16) Uani 1 1 d . . .
H23 H 0.2151 0.2498 0.3685 0.096 Uiso 1 1 calc R . .
C12 C 0.3548(5) 0.1767(3) 0.3297(3) 0.0633(12) Uani 1 1 d . . .
H24 H 0.2972 0.1357 0.3178 0.076 Uiso 1 1 calc R . .
C25 C 1.0889(6) 0.0609(4) 0.4646(3) 0.0851(15) Uani 1 1 d . . .
H25 H 1.1439 0.1078 0.4735 0.102 Uiso 1 1 calc R . .
C26 C 1.1238(6) -0.0016(4) 0.5157(4) 0.102(2) Uani 1 1 d . . .
H26A H 1.2157 -0.0144 0.5111 0.153 Uiso 1 1 calc R . .
H26B H 1.0719 -0.0483 0.5066 0.153 Uiso 1 1 calc R . .
H26C H 1.1067 0.0170 0.5629 0.153 Uiso 1 1 calc R . .
H3 H 0.894(6) -0.077(3) 0.362(3) 0.101(19) Uiso 1 1 d . . .
H4 H 0.727(4) 0.123(2) 0.423(2) 0.054(12) Uiso 1 1 d . . .
H10' H 0.773(4) -0.002(2) 0.438(2) 0.040(10) Uiso 1 1 d . . .
H11' H 0.947(4) 0.172(2) 0.3995(17) 0.036(9) Uiso 1 1 d . . .
H40 H 1.053(5) 0.105(3) 0.305(3) 0.075(14) Uiso 1 1 d . . .

loop_
_atom_site_aniso_label
_atom_site_aniso_U_11
_atom_site_aniso_U_22
_atom_site_aniso_U_33
_atom_site_aniso_U_23
_atom_site_aniso_U_13
_atom_site_aniso_U_12
Co1 0.0417(3) 0.0454(3) 0.0485(3) 0.0021(2) 0.0023(2) 0.0025(2)
P1 0.0747(9) 0.0644(8) 0.0842(9) -0.0130(7) 0.0111(7) -0.0018(7)
P2 0.0569(7) 0.0700(7) 0.0557(7) -0.0020(6) 0.0008(5) 0.0048(6)
F1 0.341(10) 0.184(5) 0.108(3) 0.018(3) -0.004(5) -0.060(6)
F2 0.166(5) 0.268(7) 0.216(6) -0.101(5) 0.028(4) -0.131(5)
F3 0.135(4) 0.149(3) 0.178(4) -0.062(3) -0.033(3) 0.061(3)
F4 0.159(5) 0.167(5) 0.254(7) -0.109(5) 0.037(5) 0.035(4)
F5 0.101(3) 0.184(5) 0.229(6) -0.086(4) -0.002(4) -0.020(3)
F6 0.460(13) 0.138(4) 0.110(4) 0.037(3) 0.001(6) 0.046(6)
F7 0.125(3) 0.125(3) 0.0636(17) -0.0246(17) -0.0191(18) 0.037(2)
F8 0.082(2) 0.133(3) 0.0688(17) -0.0183(18) -0.0002(16) -0.0237(19)
F9 0.182(4) 0.116(3) 0.113(3) 0.016(2) -0.007(3) -0.070(3)
F10 0.080(2) 0.226(5) 0.148(3) -0.095(4) -0.030(2) 0.068(3)
F11 0.166(4) 0.108(3) 0.120(3) 0.037(2) -0.014(3) -0.025(3)
F12 0.091(2) 0.181(4) 0.093(2) 0.014(3) 0.0092(19) 0.059(3)
O1 0.0420(16) 0.0743(19) 0.0594(16) -0.0090(15) 0.0048(13) 0.0039(15)
O2 0.0428(15) 0.0445(15) 0.0577(17) -0.0013(13) -0.0008(13) 0.0026(12)
O3 0.0441(15) 0.0538(16) 0.0564(16) 0.0135(13) -0.0025(13) -0.0055(13)
O4 0.0519(16) 0.0538(16) 0.0548(17) -0.0044(14) 0.0020(14) 0.0088(13)
O5 0.0452(18) 0.092(2) 0.0604(18) -0.0105(16) -0.0087(14) 0.0076(16)
O6 0.052(2) 0.113(3) 0.083(2) -0.026(2) -0.0168(17) 0.0209(19)
N3 0.051(2) 0.0566(19) 0.0496(19) -0.0018(16) 0.0037(17) 0.0068(17)
N2 0.0434(18) 0.0508(19) 0.059(2) -0.0091(16) 0.0002(17) 0.0020(16)
N1 0.0427(19) 0.0519(19) 0.0471(18) -0.0010(15) -0.0021(16) 0.0032(16)
C1 0.034(2) 0.079(3) 0.065(3) -0.006(3) -0.003(2) 0.002(2)
C2 0.046(2) 0.056(3) 0.062(3) -0.009(2) -0.008(2) -0.003(2)
C3 0.036(2) 0.055(2) 0.051(2) -0.0101(19) 0.0001(19) 0.0062(19)
C4 0.042(2) 0.067(3) 0.047(2) 0.009(2) -0.0040(18) -0.003(2)
C5 0.050(3) 0.049(2) 0.073(3) -0.002(2) -0.007(2) 0.007(2)
C6 0.061(3) 0.047(2) 0.072(3) -0.007(2) -0.007(2) 0.010(2)
C19 0.053(3) 0.080(3) 0.056(3) -0.004(2) 0.012(2) 0.009(2)
C20 0.050(2) 0.065(3) 0.044(2) -0.005(2) -0.0026(19) -0.007(2)
C21 0.062(3) 0.106(4) 0.047(3) -0.004(3) 0.011(2) -0.013(3)
C22 0.092(4) 0.099(4) 0.045(3) 0.014(3) -0.001(3) -0.016(3)
C23 0.093(4) 0.070(3) 0.054(3) 0.010(2) -0.010(3) -0.001(3)
C24 0.067(3) 0.068(3) 0.061(3) 0.003(2) -0.005(2) 0.009(2)
C13 0.049(2) 0.057(2) 0.069(3) 0.014(2) 0.001(2) -0.008(2)
C14 0.049(2) 0.0424(19) 0.067(3) -0.003(2) 0.008(2) -0.005(2)
C15 0.058(3) 0.054(3) 0.099(4) -0.002(3) 0.009(3) -0.003(2)
C16 0.053(3) 0.068(3) 0.112(5) -0.025(3) 0.012(3) -0.023(2)
C17 0.045(3) 0.081(4) 0.099(4) -0.032(3) -0.003(2) -0.006(2)
C18 0.048(3) 0.069(3) 0.067(3) -0.012(2) -0.004(2) 0.004(2)
C7 0.059(3) 0.048(2) 0.081(3) 0.003(2) -0.007(2) -0.001(2)
C8 0.059(2) 0.041(2) 0.056(2) 0.0032(18) -0.008(2) 0.009(2)
C9 0.085(4) 0.047(2) 0.090(3) -0.008(2) -0.023(3) 0.010(2)
C10 0.096(5) 0.072(3) 0.086(4) -0.016(3) -0.006(3) 0.037(3)
C11 0.065(3) 0.098(4) 0.076(3) -0.003(3) 0.004(3) 0.041(3)
C12 0.052(3) 0.068(3) 0.070(3) -0.005(2) 0.003(2) 0.013(2)
C25 0.069(3) 0.110(4) 0.076(3) 0.000(3) -0.011(3) 0.010(4)
C26 0.093(4) 0.095(4) 0.118(5) 0.025(4) -0.021(4) 0.006(4)

loop_
_geom_bond_atom_site_label_1
_geom_bond_atom_site_label_2
_geom_bond_distance
_geom_bond_site_symmetry_2
_geom_bond_publ_flag
Co1 O3 2.034(3) . ?
Co1 N3 2.057(3) . ?
Co1 N2 2.090(3) . ?
Co1 N1 2.097(3) . ?
Co1 O4 2.115(3) . ?
Co1 O2 2.244(3) . ?
P1 F6 1.481(5) . ?
P1 F4 1.522(5) . ?
P1 F2 1.522(5) . ?
P1 F1 1.551(5) . ?
P1 F3 1.576(4) . ?
P1 F5 1.587(5) . ?
P2 F9 1.546(4) . ?
P2 F10 1.551(4) . ?
P2 F7 1.582(3) . ?
P2 F8 1.585(3) . ?
P2 F11 1.587(4) . ?
P2 F12 1.592(4) . ?
O1 C1 1.405(5) . ?
O1 C5 1.438(5) . ?
O2 C7 1.427(5) . ?
O2 C3 1.441(5) . ?
O3 C13 1.424(5) . ?
O3 C4 1.448(5) . ?
O4 C19 1.428(5) . ?
O4 C6 1.436(5) . ?
O5 C25 1.398(6) . ?
O5 C2 1.414(5) . ?
O6 C1 1.406(6) . ?
O6 C25 1.429(6) . ?
N3 C20 1.344(5) . ?
N3 C24 1.346(6) . ?
N2 C14 1.340(5) . ?
N2 C18 1.349(5) . ?
N1 C8 1.344(5) . ?
N1 C12 1.349(5) . ?
C1 C2 1.543(6) . ?
C1 H40 1.08(5) . ?
C2 C3 1.535(6) . ?
C2 H11 0.94(4) . ?
C3 C4 1.521(6) . ?
C3 H4 0.91(4) . ?
C4 C5 1.544(6) . ?
C4 H10 0.95(4) . ?
C5 C6 1.524(6) . ?
C5 H3 0.94(6) . ?
C6 H1A 0.9700 . ?
C6 H1B 0.9700 . ?
C19 C20 1.484(6) . ?
C19 H7A 0.9700 . ?
C19 H7B 0.9700 . ?
C20 C21 1.379(7) . ?
C21 C22 1.381(7) . ?
C21 H9 0.9300 . ?
C22 C23 1.356(8) . ?
C22 H10 0.9300 . ?
C23 C24 1.369(7) . ?
C23 H11 0.9300 . ?
C24 H12 0.9300 . ?
C13 C14 1.512(6) . ?
C13 H13A 0.9700 . ?
C13 H13B 0.9700 . ?
C14 C15 1.381(6) . ?
C15 C16 1.369(8) . ?
C15 H15 0.9300 . ?
C16 C17 1.352(8) . ?
C16 H16 0.9300 . ?
C17 C18 1.390(7) . ?
C17 H17 0.9300 . ?
C18 H18 0.9300 . ?
C7 C8 1.498(6) . ?
C7 H19A 0.9700 . ?
C7 H19B 0.9700 . ?
C8 C9 1.380(6) . ?
C9 C10 1.374(8) . ?
C9 H21 0.9300 . ?
C10 C11 1.383(8) . ?
C10 H22 0.9300 . ?
C11 C12 1.373(7) . ?
C11 H23 0.9300 . ?
C12 H24 0.9300 . ?
C25 C26 1.470(8) . ?
C25 H25 0.9800 . ?
C26 H26A 0.9600 . ?
C26 H26B 0.9600 . ?
C26 H26C 0.9600 . ?
